data_7041049
loop_
_publ_author_name
'Naik, Susmita'
'Kumar, Saurabh'
'Mague, Joel T.'
'Balakrishna, Maravanji S.'

_publ_section_title
;
 A hybrid terpyridine-based bis(diphenylphosphino)amine ligand,
 terpy-C6H4N(PPh2)2: synthesis, coordination chemistry and
 photoluminescence studies.
;
_journal_issue 46
_journal_name_full 'Dalton transactions (Cambridge, England : 2003)'
_journal_page_first 18434
_journal_page_last 18437
_journal_paper_doi 10.1039/c6dt03440c
_journal_volume 45
_journal_year 2016
_chemical_formula_moiety 'C45 H34 Cl2 N4 P2 Pd, 2(C H Cl3)'
_chemical_formula_sum 'C47 H36 Cl8 N4 P2 Pd'
_chemical_formula_weight 1108.74
_space_group_crystal_system monoclinic
_space_group_IT_number 15
_space_group_name_Hall '-C 2yc'
_space_group_name_H-M_alt 'C 1 2/c 1'
_symmetry_space_group_name_Hall '-C 2yc'
_symmetry_space_group_name_H-M 'C 1 2/c 1'
_atom_sites_solution_hydrogens geom
_atom_sites_solution_primary direct
_atom_sites_solution_secondary difmap
_audit_creation_method SHELXL-2014/7
_audit_update_record
;
2016-10-21 deposited with the CCDC.
2016-10-26 downloaded from the CCDC.
;
_cell_angle_alpha 90
_cell_angle_beta 99.056(7)
_cell_angle_gamma 90
_cell_formula_units_Z 4
_cell_length_a 14.8261(11)
_cell_length_b 18.0649(10)
_cell_length_c 18.2676(14)
_cell_measurement_reflns_used 6251
_cell_measurement_temperature 150(2)
_cell_measurement_theta_max 30.7130
_cell_measurement_theta_min 2.2230
_cell_volume 4831.7(6)
_computing_structure_refinement 'SHELXL-2014/7 (Sheldrick, 2014)'
_diffrn_ambient_temperature 150(2)
_diffrn_measured_fraction_theta_full 0.997
_diffrn_measured_fraction_theta_max 0.997
_diffrn_measurement_device_type 'Rigaku saturn 724+'
_diffrn_radiation_type MoK\a
_diffrn_radiation_wavelength 0.71073
_diffrn_reflns_av_R_equivalents 0.0936
_diffrn_reflns_av_unetI/netI 0.0893
_diffrn_reflns_Laue_measured_fraction_full 0.997
_diffrn_reflns_Laue_measured_fraction_max 0.997
_diffrn_reflns_limit_h_max 17
_diffrn_reflns_limit_h_min -14
_diffrn_reflns_limit_k_max 21
_diffrn_reflns_limit_k_min -21
_diffrn_reflns_limit_l_max 20
_diffrn_reflns_limit_l_min -21
_diffrn_reflns_number 15799
_diffrn_reflns_point_group_measured_fraction_full 0.997
_diffrn_reflns_point_group_measured_fraction_max 0.997
_diffrn_reflns_theta_full 24.999
_diffrn_reflns_theta_max 24.999
_diffrn_reflns_theta_min 2.230
_exptl_absorpt_coefficient_mu 0.931
_exptl_absorpt_correction_T_max 1.00000
_exptl_absorpt_correction_T_min 0.42353
_exptl_absorpt_correction_type numerical
_exptl_absorpt_process_details 'NUMABS RIGAKU, 1999'
_exptl_crystal_colour yellow
_exptl_crystal_density_diffrn 1.524
_exptl_crystal_description block
_exptl_crystal_F_000 2232
_exptl_crystal_size_max 0.1
_exptl_crystal_size_mid 0.06
_exptl_crystal_size_min 0.05
_refine_diff_density_max 0.604
_refine_diff_density_min -0.965
_refine_diff_density_rms 0.150
_refine_ls_extinction_method none
_refine_ls_goodness_of_fit_ref 1.056
_refine_ls_hydrogen_treatment constr
_refine_ls_matrix_type full
_refine_ls_number_parameters 283
_refine_ls_number_reflns 4246
_refine_ls_number_restraints 0
_refine_ls_restrained_S_all 1.056
_refine_ls_R_factor_all 0.0747
_refine_ls_R_factor_gt 0.0527
_refine_ls_shift/su_max 0.001
_refine_ls_shift/su_mean 0.000
_refine_ls_structure_factor_coef Fsqd
_refine_ls_weighting_details 'w=1/[\s^2^(Fo^2^)+(0.0240P)^2^+12.5441P] where P=(Fo^2^+2Fc^2^)/3'
_refine_ls_weighting_scheme calc
_refine_ls_wR_factor_gt 0.0935
_refine_ls_wR_factor_ref 0.1082
_reflns_Friedel_coverage 0.000
_reflns_number_gt 3313
_reflns_number_total 4246
_reflns_threshold_expression 'I > 2\s(I)'
_cod_data_source_file c6dt03440c2.cif
_cod_data_source_block Compound-3
_cod_depositor_comments 'Adding full bibliography for 7041047--7041050.cif.'
_cod_database_code 7041049
_shelx_shelxl_version_number 2014/7
_shelx_space_group_comment
;
The symmetry employed for this shelxl refinement is uniquely defined
by the following loop, which should always be used as a source of
symmetry information in preference to the above space-group names.
They are only intended as comments.
;

loop_
_space_group_symop_operation_xyz
'x, y, z'
'-x, y, -z+1/2'
'x+1/2, y+1/2, z'
'-x+1/2, y+1/2, -z+1/2'
'-x, -y, -z'
'x, -y, z-1/2'
'-x+1/2, -y+1/2, -z'
'x+1/2, -y+1/2, z-1/2'

loop_
_atom_site_label
_atom_site_type_symbol
_atom_site_fract_x
_atom_site_fract_y
_atom_site_fract_z
_atom_site_U_iso_or_equiv
_atom_site_adp_type
_atom_site_occupancy
_atom_site_site_symmetry_order
_atom_site_calc_flag
_atom_site_refinement_flags_posn
_atom_site_refinement_flags_adp
_atom_site_refinement_flags_occupancy
Pd1 Pd 0.5000 1.01015(2) 0.7500 0.02043(16) Uani 1 2 d S T P
Cl1 Cl 0.51907(8) 1.09789(6) 0.84646(7) 0.0328(3) Uani 1 1 d . . .
P1 P 0.49097(8) 0.91158(6) 0.67785(6) 0.0198(3) Uani 1 1 d . . .
Cl3 Cl 0.70437(10) 1.22231(8) 0.70058(8) 0.0504(4) Uani 1 1 d . . .
Cl2 Cl 0.73239(10) 1.06280(8) 0.69501(9) 0.0516(4) Uani 1 1 d . . .
Cl4 Cl 0.77881(11) 1.14127(9) 0.83348(8) 0.0608(5) Uani 1 1 d . . .
N3 N 0.5000 0.8502(3) 0.7500 0.0192(11) Uani 1 2 d S T P
N2 N 0.5000 0.3766(3) 0.7500 0.0230(12) Uani 1 2 d S T P
N1 N 0.4733(3) 0.4126(2) 0.5533(2) 0.0276(9) Uani 1 1 d . . .
C12 C 0.5000 0.7706(3) 0.7500 0.0155(13) Uani 1 2 d S T P
C7 C 0.4877(3) 0.4924(2) 0.6842(3) 0.0253(11) Uani 1 1 d . . .
H7 H 0.4786 0.5176 0.6380 0.030 Uiso 1 1 calc R U .
C10 C 0.4501(3) 0.6550(2) 0.6924(3) 0.0269(11) Uani 1 1 d . . .
H10 H 0.4156 0.6290 0.6522 0.032 Uiso 1 1 calc R U .
C5 C 0.4767(3) 0.3728(2) 0.6160(2) 0.0218(10) Uani 1 1 d . . .
C1 C 0.4595(3) 0.3769(3) 0.4889(3) 0.0304(12) Uani 1 1 d . . .
H1 H 0.4567 0.4050 0.4447 0.037 Uiso 1 1 calc R U .
C6 C 0.4890(3) 0.4155(2) 0.6864(2) 0.0229(10) Uani 1 1 d . . .
C9 C 0.5000 0.6153(3) 0.7500 0.0221(14) Uani 1 2 d S T P
C13 C 0.3845(3) 0.8992(2) 0.6157(2) 0.0222(11) Uani 1 1 d . . .
C11 C 0.4492(3) 0.7317(2) 0.6921(2) 0.0249(11) Uani 1 1 d . . .
H11 H 0.4140 0.7576 0.6522 0.030 Uiso 1 1 calc R U .
C8 C 0.5000 0.5323(3) 0.7500 0.0228(15) Uani 1 2 d S T P
C19 C 0.5836(3) 0.8956(2) 0.6282(2) 0.0216(10) Uani 1 1 d . . .
C2 C 0.4488(3) 0.3009(3) 0.4828(3) 0.0316(12) Uani 1 1 d . . .
H2 H 0.4385 0.2776 0.4356 0.038 Uiso 1 1 calc R U .
C18 C 0.3055(3) 0.9258(3) 0.6398(3) 0.0330(12) Uani 1 1 d . . .
H18 H 0.3098 0.9506 0.6861 0.040 Uiso 1 1 calc R U .
C3 C 0.4537(3) 0.2599(3) 0.5470(3) 0.0294(12) Uani 1 1 d . . .
H3 H 0.4472 0.2076 0.5448 0.035 Uiso 1 1 calc R U .
C4 C 0.4681(3) 0.2960(2) 0.6147(3) 0.0284(11) Uani 1 1 d . . .
H4 H 0.4721 0.2688 0.6596 0.034 Uiso 1 1 calc R U .
C14 C 0.3775(3) 0.8652(2) 0.5472(3) 0.0301(12) Uani 1 1 d . . .
H14 H 0.4310 0.8485 0.5298 0.036 Uiso 1 1 calc R U .
C20 C 0.5892(3) 0.9366(3) 0.5646(3) 0.0352(13) Uani 1 1 d . . .
H20 H 0.5413 0.9699 0.5461 0.042 Uiso 1 1 calc R U .
C24 C 0.6555(3) 0.8485(3) 0.6554(3) 0.0348(12) Uani 1 1 d . . .
H24 H 0.6542 0.8206 0.6993 0.042 Uiso 1 1 calc R U .
C21 C 0.6633(3) 0.9297(3) 0.5278(3) 0.0377(13) Uani 1 1 d . . .
H21 H 0.6658 0.9579 0.4843 0.045 Uiso 1 1 calc R U .
C23 C 0.7289(4) 0.8432(3) 0.6174(3) 0.0509(16) Uani 1 1 d . . .
H23 H 0.7780 0.8112 0.6361 0.061 Uiso 1 1 calc R U .
C16 C 0.2151(4) 0.8808(3) 0.5281(3) 0.0537(17) Uani 1 1 d . . .
H16 H 0.1572 0.8740 0.4982 0.064 Uiso 1 1 calc R U .
C17 C 0.2211(4) 0.9161(3) 0.5961(3) 0.0520(16) Uani 1 1 d . . .
H17 H 0.1674 0.9335 0.6126 0.062 Uiso 1 1 calc R U .
C22 C 0.7336(4) 0.8820(3) 0.5538(3) 0.0443(14) Uani 1 1 d . . .
H22 H 0.7841 0.8763 0.5282 0.053 Uiso 1 1 calc R U .
C25 C 0.7025(4) 1.1375(3) 0.7494(3) 0.0424(14) Uani 1 1 d . . .
H25 H 0.6394 1.1291 0.7605 0.051 Uiso 1 1 calc R U .
C15 C 0.2930(4) 0.8555(3) 0.5038(3) 0.0492(16) Uani 1 1 d . . .
H15 H 0.2887 0.8314 0.4572 0.059 Uiso 1 1 calc R U .

loop_
_atom_site_aniso_label
_atom_site_aniso_U_11
_atom_site_aniso_U_22
_atom_site_aniso_U_33
_atom_site_aniso_U_23
_atom_site_aniso_U_13
_atom_site_aniso_U_12
Pd1 0.0226(3) 0.0142(2) 0.0234(3) 0.000 0.0004(2) 0.000
Cl1 0.0421(7) 0.0223(6) 0.0323(7) -0.0091(5) 0.0008(6) -0.0002(5)
P1 0.0202(6) 0.0167(6) 0.0219(7) 0.0005(5) 0.0015(5) 0.0006(4)
Cl3 0.0502(9) 0.0423(8) 0.0559(10) -0.0017(7) -0.0002(8) -0.0068(6)
Cl2 0.0489(9) 0.0438(8) 0.0623(10) -0.0105(7) 0.0097(8) -0.0125(6)
Cl4 0.0609(10) 0.0716(11) 0.0444(9) -0.0022(8) -0.0086(8) -0.0183(8)
N3 0.026(3) 0.016(3) 0.016(3) 0.000 0.004(2) 0.000
N2 0.026(3) 0.018(3) 0.026(3) 0.000 0.005(2) 0.000
N1 0.034(2) 0.027(2) 0.021(2) 0.0036(18) 0.0038(19) -0.0004(17)
C12 0.016(3) 0.014(3) 0.020(3) 0.000 0.012(3) 0.000
C7 0.027(3) 0.023(2) 0.027(3) 0.003(2) 0.005(2) -0.0026(19)
C10 0.034(3) 0.020(2) 0.028(3) -0.006(2) 0.007(2) -0.003(2)
C5 0.020(2) 0.024(2) 0.022(3) -0.002(2) 0.005(2) 0.0020(18)
C1 0.033(3) 0.035(3) 0.023(3) 0.008(2) 0.006(2) 0.000(2)
C6 0.023(2) 0.022(2) 0.025(3) 0.001(2) 0.008(2) 0.0021(18)
C9 0.026(3) 0.016(3) 0.026(4) 0.000 0.011(3) 0.000
C13 0.027(3) 0.012(2) 0.026(3) -0.0033(19) -0.002(2) -0.0005(18)
C11 0.028(3) 0.021(2) 0.026(3) 0.002(2) 0.004(2) -0.0005(19)
C8 0.030(4) 0.018(3) 0.023(4) 0.000 0.010(3) 0.000
C19 0.019(2) 0.021(2) 0.025(3) -0.005(2) 0.005(2) -0.0017(18)
C2 0.034(3) 0.035(3) 0.027(3) -0.007(2) 0.006(2) 0.004(2)
C18 0.028(3) 0.037(3) 0.033(3) -0.008(2) 0.002(2) -0.003(2)
C3 0.035(3) 0.023(2) 0.029(3) -0.003(2) 0.005(2) 0.004(2)
C4 0.035(3) 0.024(2) 0.026(3) 0.001(2) 0.004(2) 0.003(2)
C14 0.030(3) 0.030(3) 0.029(3) -0.002(2) 0.003(2) 0.000(2)
C20 0.034(3) 0.042(3) 0.029(3) 0.012(2) 0.003(2) 0.011(2)
C24 0.027(3) 0.037(3) 0.042(3) 0.012(2) 0.009(2) 0.008(2)
C21 0.039(3) 0.048(3) 0.029(3) 0.010(3) 0.014(3) -0.004(3)
C23 0.032(3) 0.057(4) 0.068(4) 0.024(3) 0.020(3) 0.017(3)
C16 0.030(3) 0.070(4) 0.055(4) -0.010(3) -0.013(3) -0.008(3)
C17 0.025(3) 0.072(4) 0.059(4) -0.010(3) 0.005(3) -0.006(3)
C22 0.032(3) 0.053(3) 0.051(4) 0.007(3) 0.017(3) 0.001(3)
C25 0.031(3) 0.047(3) 0.048(3) -0.007(3) 0.005(3) -0.013(2)
C15 0.053(4) 0.052(4) 0.037(3) -0.007(3) -0.012(3) -0.006(3)

loop_
_atom_type_symbol
_atom_type_description
_atom_type_scat_dispersion_real
_atom_type_scat_dispersion_imag
_atom_type_scat_source
C C 0.0033 0.0016 'International Tables Vol C Tables 4.2.6.8 and 6.1.1.4'
H H 0.0000 0.0000 'International Tables Vol C Tables 4.2.6.8 and 6.1.1.4'
Cl Cl 0.1484 0.1585 'International Tables Vol C Tables 4.2.6.8 and 6.1.1.4'
N N 0.0061 0.0033 'International Tables Vol C Tables 4.2.6.8 and 6.1.1.4'
P P 0.1023 0.0942 'International Tables Vol C Tables 4.2.6.8 and 6.1.1.4'
Pd Pd -0.9988 1.0072 'International Tables Vol C Tables 4.2.6.8 and 6.1.1.4'

loop_
_geom_angle_atom_site_label_1
_geom_angle_atom_site_label_2
_geom_angle_atom_site_label_3
_geom_angle
_geom_angle_site_symmetry_1
_geom_angle_site_symmetry_3
P1 Pd1 P1 72.42(6) 2_656 .
P1 Pd1 Cl1 96.16(4) 2_656 .
P1 Pd1 Cl1 168.32(4) . .
P1 Pd1 Cl1 168.32(4) 2_656 2_656
P1 Pd1 Cl1 96.17(4) . 2_656
Cl1 Pd1 Cl1 95.34(6) . 2_656
N3 P1 C19 108.28(16) . .
N3 P1 C13 110.98(16) . .
C19 P1 C13 109.1(2) . .
N3 P1 Pd1 94.15(13) . .
C19 P1 Pd1 117.03(14) . .
C13 P1 Pd1 116.08(14) . .
N3 P1 P1 40.36(12) . 2_656
C19 P1 P1 123.29(15) . 2_656
C13 P1 P1 125.11(17) . 2_656
Pd1 P1 P1 53.79(3) . 2_656
C12 N3 P1 130.36(12) . .
C12 N3 P1 130.36(12) . 2_656
P1 N3 P1 99.3(2) . 2_656
C6 N2 C6 117.0(5) . 2_656
C1 N1 C5 118.3(4) . .
C11 C12 C11 119.2(5) 2_656 .
C11 C12 N3 120.4(3) 2_656 .
C11 C12 N3 120.4(3) . .
C8 C7 C6 119.7(4) . .
C8 C7 H7 120.2 . .
C6 C7 H7 120.2 . .
C11 C10 C9 121.6(4) . .
C11 C10 H10 119.2 . .
C9 C10 H10 119.2 . .
N1 C5 C4 121.8(4) . .
N1 C5 C6 116.3(4) . .
C4 C5 C6 121.9(4) . .
N1 C1 C2 123.5(4) . .
N1 C1 H1 118.2 . .
C2 C1 H1 118.2 . .
N2 C6 C7 123.1(4) . .
N2 C6 C5 117.3(4) . .
C7 C6 C5 119.6(4) . .
C10 C9 C10 117.7(5) 2_656 .
C10 C9 C8 121.1(3) 2_656 .
C10 C9 C8 121.1(3) . .
C14 C13 C18 119.4(4) . .
C14 C13 P1 123.8(4) . .
C18 C13 P1 116.8(3) . .
C10 C11 C12 119.9(4) . .
C10 C11 H11 120.0 . .
C12 C11 H11 120.0 . .
C7 C8 C7 117.4(6) . 2_656
C7 C8 C9 121.3(3) . .
C7 C8 C9 121.3(3) 2_656 .
C20 C19 C24 118.6(5) . .
C20 C19 P1 119.4(3) . .
C24 C19 P1 121.7(4) . .
C3 C2 C1 118.3(4) . .
C3 C2 H2 120.8 . .
C1 C2 H2 120.8 . .
C17 C18 C13 119.9(5) . .
C17 C18 H18 120.1 . .
C13 C18 H18 120.1 . .
C2 C3 C4 119.1(4) . .
C2 C3 H3 120.4 . .
C4 C3 H3 120.4 . .
C3 C4 C5 119.0(4) . .
C3 C4 H4 120.5 . .
C5 C4 H4 120.5 . .
C13 C14 C15 120.4(5) . .
C13 C14 H14 119.8 . .
C15 C14 H14 119.8 . .
C21 C20 C19 121.0(4) . .
C21 C20 H20 119.5 . .
C19 C20 H20 119.5 . .
C23 C24 C19 118.8(5) . .
C23 C24 H24 120.6 . .
C19 C24 H24 120.6 . .
C22 C21 C20 120.3(5) . .
C22 C21 H21 119.8 . .
C20 C21 H21 119.8 . .
C22 C23 C24 122.6(5) . .
C22 C23 H23 118.7 . .
C24 C23 H23 118.7 . .
C15 C16 C17 120.1(5) . .
C15 C16 H16 120.0 . .
C17 C16 H16 120.0 . .
C16 C17 C18 120.1(5) . .
C16 C17 H17 120.0 . .
C18 C17 H17 120.0 . .
C23 C22 C21 118.5(5) . .
C23 C22 H22 120.8 . .
C21 C22 H22 120.8 . .
Cl4 C25 Cl2 109.6(3) . .
Cl4 C25 Cl3 110.3(3) . .
Cl2 C25 Cl3 110.5(3) . .
Cl4 C25 H25 108.8 . .
Cl2 C25 H25 108.8 . .
Cl3 C25 H25 108.8 . .
C16 C15 C14 120.2(5) . .
C16 C15 H15 119.9 . .
C14 C15 H15 119.9 . .

loop_
_geom_bond_atom_site_label_1
_geom_bond_atom_site_label_2
_geom_bond_distance
_geom_bond_site_symmetry_2
Pd1 P1 2.2069(12) 2_656
Pd1 P1 2.2069(12) .
Pd1 Cl1 2.3538(11) .
Pd1 Cl1 2.3538(11) 2_656
P1 N3 1.711(3) .
P1 C19 1.784(5) .
P1 C13 1.807(4) .
P1 P1 2.607(2) 2_656
Cl3 C25 1.775(5) .
Cl2 C25 1.772(5) .
Cl4 C25 1.760(5) .
N3 C12 1.439(7) .
N3 P1 1.711(3) 2_656
N2 C6 1.345(5) .
N2 C6 1.345(5) 2_656
N1 C1 1.329(6) .
N1 C5 1.346(5) .
C12 C11 1.389(5) 2_656
C12 C11 1.389(5) .
C7 C8 1.388(5) .
C7 C6 1.391(6) .
C7 H7 0.9500 .
C10 C11 1.385(6) .
C10 C9 1.387(5) .
C10 H10 0.9500 .
C5 C4 1.394(6) .
C5 C6 1.486(6) .
C1 C2 1.384(6) .
C1 H1 0.9500 .
C9 C10 1.387(5) 2_656
C9 C8 1.499(8) .
C13 C14 1.383(6) .
C13 C18 1.399(6) .
C11 H11 0.9500 .
C8 C7 1.388(5) 2_656
C19 C20 1.392(6) .
C19 C24 1.393(6) .
C2 C3 1.379(6) .
C2 H2 0.9500 .
C18 C17 1.386(6) .
C18 H18 0.9500 .
C3 C4 1.385(6) .
C3 H3 0.9500 .
C4 H4 0.9500 .
C14 C15 1.384(6) .
C14 H14 0.9500 .
C20 C21 1.380(7) .
C20 H20 0.9500 .
C24 C23 1.382(7) .
C24 H24 0.9500 .
C21 C22 1.378(7) .
C21 H21 0.9500 .
C23 C22 1.368(7) .
C23 H23 0.9500 .
C16 C15 1.378(8) .
C16 C17 1.386(8) .
C16 H16 0.9500 .
C17 H17 0.9500 .
C22 H22 0.9500 .
C25 H25 1.0000 .
C15 H15 0.9500 .

loop_
_geom_torsion_atom_site_label_1
_geom_torsion_atom_site_label_2
_geom_torsion_atom_site_label_3
_geom_torsion_atom_site_label_4
_geom_torsion
_geom_torsion_site_symmetry_1
_geom_torsion_site_symmetry_4
C19 P1 N3 C12 -59.75(16) . .
C13 P1 N3 C12 60.00(17) . .
Pd1 P1 N3 C12 180.000(2) . .
P1 P1 N3 C12 180.002(3) 2_656 .
C19 P1 N3 P1 120.25(16) . 2_656
C13 P1 N3 P1 -120.00(17) . 2_656
Pd1 P1 N3 P1 -0.002(0) . 2_656
P1 N3 C12 C11 147.5(2) . 2_656
P1 N3 C12 C11 -32.5(2) 2_656 2_656
P1 N3 C12 C11 -32.5(2) . .
P1 N3 C12 C11 147.5(2) 2_656 .
C1 N1 C5 C4 1.4(7) . .
C1 N1 C5 C6 -177.9(4) . .
C5 N1 C1 C2 -0.3(7) . .
C6 N2 C6 C7 -0.6(3) 2_656 .
C6 N2 C6 C5 180.0(4) 2_656 .
C8 C7 C6 N2 1.2(6) . .
C8 C7 C6 C5 -179.4(3) . .
N1 C5 C6 N2 -174.7(3) . .
C4 C5 C6 N2 6.0(6) . .
N1 C5 C6 C7 5.8(6) . .
C4 C5 C6 C7 -173.4(4) . .
C11 C10 C9 C10 -0.3(3) . 2_656
C11 C10 C9 C8 179.7(3) . .
N3 P1 C13 C14 -104.7(4) . .
C19 P1 C13 C14 14.6(4) . .
Pd1 P1 C13 C14 149.4(3) . .
P1 P1 C13 C14 -148.0(3) 2_656 .
N3 P1 C13 C18 75.2(4) . .
C19 P1 C13 C18 -165.6(3) . .
Pd1 P1 C13 C18 -30.7(4) . .
P1 P1 C13 C18 31.9(4) 2_656 .
C9 C10 C11 C12 0.7(6) . .
C11 C12 C11 C10 -0.3(3) 2_656 .
N3 C12 C11 C10 179.7(3) . .
C6 C7 C8 C7 -0.6(3) . 2_656
C6 C7 C8 C9 179.4(3) . .
C10 C9 C8 C7 -150.7(3) 2_656 .
C10 C9 C8 C7 29.3(3) . .
C10 C9 C8 C7 29.3(3) 2_656 2_656
C10 C9 C8 C7 -150.7(3) . 2_656
N3 P1 C19 C20 177.1(3) . .
C13 P1 C19 C20 56.2(4) . .
Pd1 P1 C19 C20 -78.2(4) . .
P1 P1 C19 C20 -140.9(3) 2_656 .
N3 P1 C19 C24 -9.4(4) . .
C13 P1 C19 C24 -130.3(4) . .
Pd1 P1 C19 C24 95.3(4) . .
P1 P1 C19 C24 32.6(4) 2_656 .
N1 C1 C2 C3 -0.6(7) . .
C14 C13 C18 C17 2.0(7) . .
P1 C13 C18 C17 -177.9(4) . .
C1 C2 C3 C4 0.5(7) . .
C2 C3 C4 C5 0.4(7) . .
N1 C5 C4 C3 -1.4(7) . .
C6 C5 C4 C3 177.8(4) . .
C18 C13 C14 C15 -2.1(7) . .
P1 C13 C14 C15 177.8(4) . .
C24 C19 C20 C21 1.5(7) . .
P1 C19 C20 C21 175.3(4) . .
C20 C19 C24 C23 -1.2(7) . .
P1 C19 C24 C23 -174.8(4) . .
C19 C20 C21 C22 -0.3(8) . .
C19 C24 C23 C22 -0.3(8) . .
C15 C16 C17 C18 -0.1(9) . .
C13 C18 C17 C16 -0.9(8) . .
C24 C23 C22 C21 1.6(9) . .
C20 C21 C22 C23 -1.3(8) . .
C17 C16 C15 C14 0.0(9) . .
C13 C14 C15 C16 1.1(8) . .
